data_7023359
loop_
_publ_author_name
'Chiang, Ho-Wen'
'Su, Yo-Ting'
'Wu, Jing-Yun'

_publ_section_title
;
 Ligand dissociation/recoordination in fluorescent ionic
 zinc-salicylideneimine compounds: synthesis, characterization,
 photophysical properties, and (1)H NMR studies.
;
_journal_issue 42
_journal_name_full 'Dalton transactions (Cambridge, England : 2003)'
_journal_page_first 15169
_journal_page_last 15182
_journal_paper_doi 10.1039/c3dt51226f
_journal_volume 42
_journal_year 2013
_chemical_formula_sum 'C20 H24 Br Cl2 N3 O Zn'
_chemical_formula_weight 538.60
_chemical_name_systematic
;
?
;
_space_group_IT_number 14
_symmetry_cell_setting monoclinic
_symmetry_space_group_name_Hall '-P 2yn'
_symmetry_space_group_name_H-M 'P 1 21/n 1'
_atom_sites_solution_hydrogens geom
_atom_sites_solution_primary direct
_atom_sites_solution_secondary difmap
_audit_creation_method SHELXL-97
_cell_angle_alpha 90.00
_cell_angle_beta 95.371(11)
_cell_angle_gamma 90.00
_cell_formula_units_Z 4
_cell_length_a 7.786(2)
_cell_length_b 12.174(3)
_cell_length_c 23.664(6)
_cell_measurement_reflns_used 7340
_cell_measurement_temperature 296(2)
_cell_measurement_theta_max 25.07
_cell_measurement_theta_min 2.41
_cell_volume 2233.2(10)
_computing_cell_refinement 'Bruker SAINT'
_computing_data_collection 'Bruker SMART'
_computing_data_reduction 'Bruker SAINT'
_computing_structure_refinement 'SHELXL-97 (Sheldrick, 1997)'
_computing_structure_solution 'SHELXS-97 (Sheldrick, 1990)'
_diffrn_ambient_temperature 296(2)
_diffrn_measured_fraction_theta_full 0.988
_diffrn_measured_fraction_theta_max 0.988
_diffrn_measurement_device_type 'CCD area detector'
_diffrn_measurement_method 'phi and omega scans'
_diffrn_radiation_monochromator graphite
_diffrn_radiation_source 'fine-focus sealed tube'
_diffrn_radiation_type MoK\a
_diffrn_radiation_wavelength 0.71073
_diffrn_reflns_av_R_equivalents 0.0184
_diffrn_reflns_av_sigmaI/netI 0.0203
_diffrn_reflns_limit_h_max 8
_diffrn_reflns_limit_h_min -9
_diffrn_reflns_limit_k_max 14
_diffrn_reflns_limit_k_min -12
_diffrn_reflns_limit_l_max 28
_diffrn_reflns_limit_l_min -22
_diffrn_reflns_number 14686
_diffrn_reflns_theta_full 25.07
_diffrn_reflns_theta_max 25.07
_diffrn_reflns_theta_min 1.73
_exptl_absorpt_coefficient_mu 3.144
_exptl_absorpt_correction_T_max 0.7452
_exptl_absorpt_correction_T_min 0.6797
_exptl_absorpt_correction_type multi-scan
_exptl_absorpt_process_details 'Bruker SADABS, 1996'
_exptl_crystal_colour orange
_exptl_crystal_density_diffrn 1.602
_exptl_crystal_density_method 'not measured'
_exptl_crystal_description prism
_exptl_crystal_F_000 1088
_exptl_crystal_size_max 0.26
_exptl_crystal_size_mid 0.20
_exptl_crystal_size_min 0.18
_refine_diff_density_max 0.283
_refine_diff_density_min -0.326
_refine_diff_density_rms 0.047
_refine_ls_extinction_method none
_refine_ls_goodness_of_fit_ref 1.045
_refine_ls_hydrogen_treatment constr
_refine_ls_matrix_type full
_refine_ls_number_parameters 256
_refine_ls_number_reflns 3935
_refine_ls_number_restraints 0
_refine_ls_restrained_S_all 1.045
_refine_ls_R_factor_all 0.0314
_refine_ls_R_factor_gt 0.0242
_refine_ls_shift/su_max 0.001
_refine_ls_shift/su_mean 0.000
_refine_ls_structure_factor_coef Fsqd
_refine_ls_weighting_details 'calc w=1/[\s^2^(Fo^2^)+(0.0239P)^2^+0.9283P] where P=(Fo^2^+2Fc^2^)/3'
_refine_ls_weighting_scheme calc
_refine_ls_wR_factor_gt 0.0540
_refine_ls_wR_factor_ref 0.0563
_reflns_number_gt 3377
_reflns_number_total 3935
_reflns_threshold_expression >2sigma(I)
_cod_data_source_file c3dt51226f.txt
_cod_data_source_block cpd3
_cod_depositor_comments
;
The following automatic conversions were performed:

'_symmetry_cell_setting' value 'Monoclinic' changed to 'monoclinic'
according to /home/saulius/struct/CIF-dictionaries/cif_core.dic
dictionary named 'cif_core.dic' version 2.4.2 from 2011-04-26.

Automatic conversion script
Id: cif_fix_values 1891 2012-01-12 08:04:46Z andrius 
;
_cod_original_cell_volume 2233.3(10)
_cod_original_sg_symbol_H-M P2(1)/n
_cod_database_code 7023359

loop_
_symmetry_equiv_pos_as_xyz
'x, y, z'
'-x+1/2, y+1/2, -z+1/2'
'-x, -y, -z'
'x-1/2, -y-1/2, z-1/2'

loop_
_atom_site_label
_atom_site_type_symbol
_atom_site_fract_x
_atom_site_fract_y
_atom_site_fract_z
_atom_site_U_iso_or_equiv
_atom_site_adp_type
_atom_site_occupancy
_atom_site_symmetry_multiplicity
_atom_site_calc_flag
_atom_site_refinement_flags
Zn1 Zn -0.02476(3) 0.11599(2) 0.137848(10) 0.03642(8) Uani 1 1 d .
Br1 Br -0.12683(3) 0.43626(2) -0.125079(10) 0.05253(9) Uani 1 1 d .
Cl1 Cl -0.25237(9) 0.00433(6) 0.12685(3) 0.0639(2) Uani 1 1 d .
Cl2 Cl 0.11038(9) 0.12402(6) 0.22477(3) 0.05472(17) Uani 1 1 d .
O1 O -0.0978(2) 0.26314(12) 0.11267(6) 0.0418(4) Uani 1 1 d .
N1 N 0.1185(2) 0.08542(13) 0.07170(7) 0.0311(4) Uani 1 1 d .
N2 N 0.6192(3) -0.3715(2) 0.08644(12) 0.0770(8) Uani 1 1 d .
N3 N 0.6773(2) 0.34832(15) 0.18802(7) 0.0388(4) Uani 1 1 d .
H101 H 0.7427 0.3231 0.1567 0.058 Uiso 1 1 d R
C1 C -0.0025(3) 0.24623(17) 0.01929(8) 0.0312(5) Uani 1 1 d .
C2 C -0.0956(3) 0.29827(17) 0.06060(9) 0.0333(5) Uani 1 1 d .
C3 C -0.1876(3) 0.39365(18) 0.04398(9) 0.0405(5) Uani 1 1 d .
H3 H -0.2457 0.4305 0.0709 0.049 Uiso 1 1 calc R
C4 C -0.1960(3) 0.43488(18) -0.00968(9) 0.0402(5) Uani 1 1 d .
H4 H -0.2604 0.4976 -0.0192 0.048 Uiso 1 1 calc R
C5 C -0.1072(3) 0.38191(18) -0.04995(9) 0.0358(5) Uani 1 1 d .
C6 C -0.0116(3) 0.29090(18) -0.03587(9) 0.0352(5) Uani 1 1 d .
H6 H 0.0491 0.2574 -0.0632 0.042 Uiso 1 1 calc R
C7 C 0.0991(3) 0.14789(17) 0.02754(9) 0.0338(5) Uani 1 1 d .
H7 H 0.1586 0.1266 -0.0029 0.041 Uiso 1 1 calc R
C8 C 0.2248(3) -0.01084(17) 0.07185(9) 0.0325(5) Uani 1 1 d .
C9 C 0.3038(3) -0.04710(18) 0.02519(10) 0.0390(5) Uani 1 1 d .
H9 H 0.2890 -0.0085 -0.0088 0.047 Uiso 1 1 calc R
C10 C 0.4042(3) -0.14034(18) 0.02918(11) 0.0441(6) Uani 1 1 d .
H10 H 0.4577 -0.1639 -0.0022 0.053 Uiso 1 1 calc R
C11 C 0.4266(3) -0.19916(18) 0.07910(10) 0.0405(5) Uani 1 1 d .
C12 C 0.3457(3) -0.16482(19) 0.12523(10) 0.0452(6) Uani 1 1 d .
H12 H 0.3582 -0.2048 0.1589 0.054 Uiso 1 1 calc R
C13 C 0.2461(3) -0.07123(19) 0.12157(10) 0.0421(6) Uani 1 1 d .
H13 H 0.1923 -0.0482 0.1530 0.051 Uiso 1 1 calc R
C14 C 0.5340(3) -0.2958(2) 0.08316(12) 0.0526(6) Uani 1 1 d .
C15 C 0.7637(3) 0.45050(19) 0.21281(10) 0.0457(6) Uani 1 1 d .
H15A H 0.7685 0.5047 0.1830 0.055 Uiso 1 1 calc R
H15B H 0.6942 0.4808 0.2410 0.055 Uiso 1 1 calc R
C16 C 0.9429(3) 0.4303(2) 0.23988(11) 0.0602(7) Uani 1 1 d .
H16A H 0.9373 0.3888 0.2742 0.090 Uiso 1 1 calc R
H16B H 0.9988 0.4993 0.2486 0.090 Uiso 1 1 calc R
H16C H 1.0072 0.3898 0.2142 0.090 Uiso 1 1 calc R
C17 C 0.6703(4) 0.2558(2) 0.22957(10) 0.0531(7) Uani 1 1 d .
H17A H 0.7866 0.2396 0.2458 0.064 Uiso 1 1 calc R
H17B H 0.6261 0.1908 0.2094 0.064 Uiso 1 1 calc R
C18 C 0.5600(4) 0.2795(3) 0.27683(12) 0.0771(9) Uani 1 1 d .
H18A H 0.5991 0.3458 0.2959 0.116 Uiso 1 1 calc R
H18B H 0.5681 0.2196 0.3033 0.116 Uiso 1 1 calc R
H18C H 0.4422 0.2883 0.2615 0.116 Uiso 1 1 calc R
C19 C 0.5051(3) 0.3777(2) 0.15848(11) 0.0530(7) Uani 1 1 d .
H19A H 0.5187 0.4408 0.1343 0.064 Uiso 1 1 calc R
H19B H 0.4286 0.3988 0.1867 0.064 Uiso 1 1 calc R
C20 C 0.4227(4) 0.2863(3) 0.12313(14) 0.0811(10) Uani 1 1 d .
H20A H 0.4987 0.2636 0.0956 0.122 Uiso 1 1 calc R
H20B H 0.3158 0.3114 0.1040 0.122 Uiso 1 1 calc R
H20C H 0.4009 0.2253 0.1472 0.122 Uiso 1 1 calc R

loop_
_atom_site_aniso_label
_atom_site_aniso_U_11
_atom_site_aniso_U_22
_atom_site_aniso_U_33
_atom_site_aniso_U_23
_atom_site_aniso_U_13
_atom_site_aniso_U_12
Zn1 0.04381(16) 0.03620(15) 0.03020(14) 0.00296(11) 0.00854(11) 0.00368(11)
Br1 0.06429(17) 0.05866(18) 0.03532(14) 0.01353(12) 0.00823(11) 0.01185(13)
Cl1 0.0619(4) 0.0812(5) 0.0482(4) 0.0113(3) 0.0025(3) -0.0278(4)
Cl2 0.0640(4) 0.0636(4) 0.0353(3) -0.0043(3) -0.0019(3) 0.0072(3)
O1 0.0593(10) 0.0372(9) 0.0310(8) 0.0043(7) 0.0149(7) 0.0116(7)
N1 0.0343(10) 0.0296(9) 0.0299(10) -0.0016(8) 0.0051(7) 0.0015(7)
N2 0.0657(16) 0.0533(15) 0.115(2) 0.0092(15) 0.0212(15) 0.0217(13)
N3 0.0470(11) 0.0378(11) 0.0329(10) -0.0005(8) 0.0112(8) 0.0044(9)
C1 0.0314(11) 0.0308(11) 0.0315(11) -0.0006(9) 0.0036(9) -0.0037(9)
C2 0.0380(12) 0.0301(12) 0.0323(12) -0.0010(9) 0.0060(9) -0.0035(9)
C3 0.0511(14) 0.0347(13) 0.0374(13) -0.0010(10) 0.0131(11) 0.0065(11)
C4 0.0488(14) 0.0305(12) 0.0411(13) 0.0031(10) 0.0033(11) 0.0048(10)
C5 0.0424(13) 0.0360(12) 0.0291(12) 0.0043(10) 0.0037(10) -0.0026(10)
C6 0.0352(12) 0.0394(13) 0.0319(12) -0.0006(10) 0.0083(9) -0.0004(10)
C7 0.0335(12) 0.0381(12) 0.0306(12) -0.0019(10) 0.0074(9) 0.0019(10)
C8 0.0316(11) 0.0301(11) 0.0353(12) -0.0033(9) 0.0013(9) -0.0021(9)
C9 0.0418(13) 0.0367(13) 0.0395(13) 0.0006(10) 0.0099(10) 0.0005(10)
C10 0.0421(13) 0.0394(14) 0.0527(15) -0.0074(11) 0.0148(11) 0.0013(11)
C11 0.0319(12) 0.0324(12) 0.0564(15) -0.0051(11) -0.0003(10) 0.0006(10)
C12 0.0546(15) 0.0371(13) 0.0424(14) 0.0020(11) -0.0033(11) 0.0062(12)
C13 0.0522(14) 0.0402(13) 0.0343(13) -0.0015(10) 0.0064(10) 0.0066(11)
C14 0.0453(15) 0.0413(15) 0.0717(18) 0.0005(13) 0.0081(13) 0.0043(12)
C15 0.0568(15) 0.0399(14) 0.0417(14) -0.0038(11) 0.0122(11) -0.0015(11)
C16 0.0645(18) 0.0650(18) 0.0498(16) 0.0015(14) -0.0014(13) -0.0065(14)
C17 0.0736(18) 0.0409(14) 0.0464(15) 0.0080(12) 0.0142(13) -0.0032(13)
C18 0.110(3) 0.071(2) 0.0556(18) 0.0032(16) 0.0369(17) -0.0203(18)
C19 0.0480(15) 0.0585(17) 0.0527(16) -0.0011(13) 0.0047(12) 0.0048(12)
C20 0.068(2) 0.084(2) 0.088(2) -0.0133(19) -0.0092(17) -0.0133(17)

loop_
_atom_type_symbol
_atom_type_description
_atom_type_scat_dispersion_real
_atom_type_scat_dispersion_imag
_atom_type_scat_source
C C 0.0033 0.0016 'International Tables Vol C Tables 4.2.6.8 and 6.1.1.4'
H H 0.0000 0.0000 'International Tables Vol C Tables 4.2.6.8 and 6.1.1.4'
N N 0.0061 0.0033 'International Tables Vol C Tables 4.2.6.8 and 6.1.1.4'
O O 0.0106 0.0060 'International Tables Vol C Tables 4.2.6.8 and 6.1.1.4'
Br Br -0.2901 2.4595 'International Tables Vol C Tables 4.2.6.8 and 6.1.1.4'
Cl Cl 0.1484 0.1585 'International Tables Vol C Tables 4.2.6.8 and 6.1.1.4'
Zn Zn 0.2839 1.4301 'International Tables Vol C Tables 4.2.6.8 and 6.1.1.4'

loop_
_geom_angle_atom_site_label_1
_geom_angle_atom_site_label_2
_geom_angle_atom_site_label_3
_geom_angle
O1 Zn1 N1 95.60(6)
O1 Zn1 Cl2 109.91(5)
N1 Zn1 Cl2 118.21(6)
O1 Zn1 Cl1 108.52(5)
N1 Zn1 Cl1 106.55(5)
Cl2 Zn1 Cl1 115.92(3)
C2 O1 Zn1 123.94(13)
C7 N1 C8 120.48(17)
C7 N1 Zn1 118.91(14)
C8 N1 Zn1 120.27(13)
C19 N3 C17 113.56(19)
C19 N3 C15 109.41(18)
C17 N3 C15 114.04(18)
C6 C1 C2 118.73(19)
C6 C1 C7 115.24(18)
C2 C1 C7 126.00(19)
O1 C2 C3 118.98(19)
O1 C2 C1 123.81(19)
C3 C2 C1 117.21(19)
C4 C3 C2 123.1(2)
C3 C4 C5 119.1(2)
C6 C5 C4 120.5(2)
C6 C5 Br1 120.70(17)
C4 C5 Br1 118.79(16)
C5 C6 C1 121.4(2)
N1 C7 C1 128.46(19)
C13 C8 C9 118.8(2)
C13 C8 N1 117.33(19)
C9 C8 N1 123.87(19)
C10 C9 C8 120.0(2)
C9 C10 C11 120.8(2)
C12 C11 C10 119.4(2)
C12 C11 C14 120.1(2)
C10 C11 C14 120.5(2)
C11 C12 C13 119.9(2)
C12 C13 C8 121.0(2)
N2 C14 C11 179.6(3)
C16 C15 N3 113.2(2)
N3 C17 C18 113.7(2)
N3 C19 C20 113.7(2)

loop_
_geom_bond_atom_site_label_1
_geom_bond_atom_site_label_2
_geom_bond_distance
Zn1 O1 1.9555(15)
Zn1 N1 2.0393(17)
Zn1 Cl2 2.2233(8)
Zn1 Cl1 2.2293(8)
Br1 C5 1.890(2)
O1 C2 1.306(2)
N1 C7 1.290(3)
N1 C8 1.435(3)
N2 C14 1.134(3)
N3 C19 1.496(3)
N3 C17 1.500(3)
N3 C15 1.506(3)
C1 C6 1.410(3)
C1 C2 1.420(3)
C1 C7 1.438(3)
C2 C3 1.402(3)
C3 C4 1.361(3)
C4 C5 1.388(3)
C5 C6 1.359(3)
C8 C13 1.384(3)
C8 C9 1.386(3)
C9 C10 1.377(3)
C10 C11 1.378(3)
C11 C12 1.376(3)
C11 C14 1.441(3)
C12 C13 1.376(3)
C15 C16 1.500(3)
C17 C18 1.501(4)
C19 C20 1.500(4)
